data_1560542
loop_
_publ_author_name
'Ar\?ic\?i, M\"ursel'
'Zafer Ye\,silel, Okan'
'B\"uy\"ukg\"ung\"or, Orhan'

_publ_section_title
;
 Four coordination polymers based on 5- tert -butyl isophthalic acid and
 rigid bis(imidazol-1yl)benzene linkers: Synthesis, luminescence detection
 of acetone and optical properties
;
_journal_name_full 'Journal of Solid State Chemistry'
_journal_page_first 141
_journal_page_last 148
_journal_paper_doi 10.1016/j.jssc.2017.02.028
_journal_volume 249
_journal_year 2017
_chemical_formula_moiety 'C36 H36 Co N4 O8'
_chemical_formula_sum 'C36 H36 Co N4 O8'
_chemical_formula_weight 711.62
_space_group_crystal_system monoclinic
_space_group_IT_number 15
_space_group_name_Hall '-C 2yc'
_space_group_name_H-M_alt 'C 1 2/c 1'
_atom_sites_solution_hydrogens mixed
_cell_angle_alpha 90
_cell_angle_beta 107.006(5)
_cell_angle_gamma 90
_cell_formula_units_Z 4
_cell_length_a 15.267(5)
_cell_length_b 14.955(5)
_cell_length_c 16.819(5)
_cell_measurement_reflns_used 14440
_cell_measurement_temperature 296
_cell_measurement_theta_max 28.06
_cell_measurement_theta_min 1.95
_cell_volume 3672(2)
_computing_cell_refinement X-AREA
_computing_data_collection 'X-AREA (Stoe & Cie, 2002)'
_computing_data_reduction 'X-RED32 (Stoe & Cie, 2002)'
_computing_molecular_graphics 'ORTEP-3 for Windows (Farrugia, 1997)'
_computing_publication_material 'WinGX (Farrugia, 1999)'
_computing_structure_refinement 'SHELXL-2016/6 (Sheldrick, 2016)'
_computing_structure_solution 'SHELXS97 (Sheldrick, 2008)'
_diffrn_ambient_temperature 296
_diffrn_measured_fraction_theta_full 0.993
_diffrn_measured_fraction_theta_max 0.994
_diffrn_measurement_device_type 'STOE IPDS 2'
_diffrn_measurement_method 'rotation method'
_diffrn_radiation_type MoK\a
_diffrn_radiation_wavelength 0.71069
_diffrn_reflns_av_R_equivalents 0.0413
_diffrn_reflns_av_unetI/netI 0.0375
_diffrn_reflns_Laue_measured_fraction_full 0.993
_diffrn_reflns_Laue_measured_fraction_max 0.994
_diffrn_reflns_limit_h_max 19
_diffrn_reflns_limit_h_min -19
_diffrn_reflns_limit_k_max 18
_diffrn_reflns_limit_k_min -18
_diffrn_reflns_limit_l_max 16
_diffrn_reflns_limit_l_min -21
_diffrn_reflns_number 10165
_diffrn_reflns_point_group_measured_fraction_full 0.993
_diffrn_reflns_point_group_measured_fraction_max 0.994
_diffrn_reflns_theta_full 25.240
_diffrn_reflns_theta_max 26.500
_diffrn_reflns_theta_min 1.949
_exptl_absorpt_coefficient_mu 0.521
_exptl_absorpt_correction_T_max 0.8139
_exptl_absorpt_correction_T_min 0.5869
_exptl_absorpt_correction_type integration
_exptl_absorpt_process_details '(X-RED32; Stoe & Cie, 2002)'
_exptl_crystal_colour brown
_exptl_crystal_density_diffrn 1.287
_exptl_crystal_description prism
_exptl_crystal_F_000 1484
_exptl_crystal_size_max 0.680
_exptl_crystal_size_mid 0.430
_exptl_crystal_size_min 0.250
_refine_diff_density_max 0.962
_refine_diff_density_min -0.460
_refine_diff_density_rms 0.068
_refine_ls_extinction_coef .
_refine_ls_extinction_method none
_refine_ls_goodness_of_fit_ref 1.023
_refine_ls_hydrogen_treatment mixed
_refine_ls_matrix_type full
_refine_ls_number_parameters 229
_refine_ls_number_reflns 3797
_refine_ls_number_restraints 1
_refine_ls_restrained_S_all 1.023
_refine_ls_R_factor_all 0.0662
_refine_ls_R_factor_gt 0.0516
_refine_ls_shift/su_max 0.000
_refine_ls_shift/su_mean 0.000
_refine_ls_structure_factor_coef Fsqd
_refine_ls_weighting_details 'w=1/[\s^2^(Fo^2^)+(0.0860P)^2^+3.5136P] where P=(Fo^2^+2Fc^2^)/3'
_refine_ls_weighting_scheme calc
_refine_ls_wR_factor_gt 0.1388
_refine_ls_wR_factor_ref 0.1473
_reflns_Friedel_coverage 0.000
_reflns_Friedel_fraction_full .
_reflns_Friedel_fraction_max .
_reflns_number_gt 3029
_reflns_number_total 3797
_reflns_threshold_expression 'I > 2\s(I)'
_cod_data_source_file mmc2.cif
_cod_data_source_block shelx
_cod_original_sg_symbol_H-M 'C 2/c'
_cod_database_code 1560542
_shelx_space_group_comment
;
The symmetry employed for this shelxl refinement is uniquely defined
by the following loop, which should always be used as a source of
symmetry information in preference to the above space-group names.
They are only intended as comments.
;

loop_
_space_group_symop_operation_xyz
'x, y, z'
'-x, y, -z+1/2'
'x+1/2, y+1/2, z'
'-x+1/2, y+1/2, -z+1/2'
'-x, -y, -z'
'x, -y, z-1/2'
'-x+1/2, -y+1/2, -z'
'x+1/2, -y+1/2, z-1/2'

loop_
_atom_site_label
_atom_site_type_symbol
_atom_site_fract_x
_atom_site_fract_y
_atom_site_fract_z
_atom_site_U_iso_or_equiv
_atom_site_adp_type
_atom_site_occupancy
_atom_site_site_symmetry_order
_atom_site_calc_flag
_atom_site_refinement_flags_posn
_atom_site_refinement_flags_adp
_atom_site_refinement_flags_occupancy
_atom_site_disorder_assembly
_atom_site_disorder_group
C1 C 0.60244(19) 0.43292(19) 0.57575(17) 0.0390(6) Uani 1 1 d . . . . .
H1 H 0.600384 0.494325 0.566645 0.047 Uiso 1 1 calc R U . . .
C2 C 0.60938(19) 0.37448(19) 0.51344(17) 0.0380(6) Uani 1 1 d . . . . .
C3 C 0.6117(2) 0.2827(2) 0.52712(18) 0.0420(6) Uani 1 1 d . . . . .
H3 H 0.615982 0.244184 0.484982 0.050 Uiso 1 1 calc R U . . .
C4 C 0.6077(2) 0.2471(2) 0.60250(18) 0.0417(6) Uani 1 1 d . . . . .
C5 C 0.6018(2) 0.3075(2) 0.66413(18) 0.0435(7) Uani 1 1 d . . . . .
H5 H 0.599918 0.285450 0.715318 0.052 Uiso 1 1 calc R U . . .
C6 C 0.5986(2) 0.3992(2) 0.65143(17) 0.0394(6) Uani 1 1 d . . . . .
C7 C 0.5912(2) 0.46178(19) 0.71893(17) 0.0392(6) Uani 1 1 d . . . . .
C8 C 0.61016(19) 0.4086(2) 0.43032(16) 0.0390(6) Uani 1 1 d . . . . .
C9 C 0.6093(3) 0.1462(2) 0.6188(2) 0.0552(8) Uani 1 1 d . . . . .
C10 C 0.6270(5) 0.0925(3) 0.5484(3) 0.1037(19) Uani 1 1 d . . . . .
H10A H 0.631613 0.030179 0.562844 0.156 Uiso 1 1 calc R U . . .
H10B H 0.683188 0.112054 0.539341 0.156 Uiso 1 1 calc R U . . .
H10C H 0.577385 0.101200 0.498606 0.156 Uiso 1 1 calc R U . . .
C11 C 0.6864(4) 0.1238(3) 0.6977(3) 0.0999(18) Uani 1 1 d . . . . .
H11A H 0.676270 0.154942 0.744185 0.150 Uiso 1 1 calc R U . . .
H11B H 0.744102 0.141872 0.690878 0.150 Uiso 1 1 calc R U . . .
H11C H 0.687177 0.060550 0.707663 0.150 Uiso 1 1 calc R U . . .
C12 C 0.5185(4) 0.1184(3) 0.6304(5) 0.111(2) Uani 1 1 d . . . . .
H12A H 0.505092 0.155544 0.671948 0.166 Uiso 1 1 calc R U . . .
H12B H 0.521840 0.057079 0.647917 0.166 Uiso 1 1 calc R U . . .
H12C H 0.470966 0.124975 0.578796 0.166 Uiso 1 1 calc R U . . .
C13 C 0.3768(2) 0.8077(2) 0.7659(2) 0.0543(8) Uani 1 1 d . . . . .
H13 H 0.381535 0.839134 0.719615 0.065 Uiso 1 1 calc R U . . .
C14 C 0.3238(3) 0.8317(2) 0.8143(2) 0.0567(9) Uani 1 1 d . . . . .
H14 H 0.285880 0.881569 0.807617 0.068 Uiso 1 1 calc R U . . .
C15 C 0.3967(2) 0.7084(2) 0.86078(18) 0.0416(6) Uani 1 1 d . . . . .
H15 H 0.417028 0.657918 0.893245 0.050 Uiso 1 1 calc R U . . .
C16 C 0.29325(19) 0.7597(2) 0.93915(17) 0.0388(6) Uani 1 1 d . . . . .
C17 C 0.2068(3) 0.7939(3) 0.9266(2) 0.0705(12) Uani 1 1 d . . . . .
H17 H 0.177638 0.823718 0.877468 0.085 Uiso 1 1 calc R U . . .
C18 C 0.1631(3) 0.7835(3) 0.9880(2) 0.0681(11) Uani 1 1 d . . . . .
H18 H 0.104233 0.805763 0.979582 0.082 Uiso 1 1 calc R U . . .
N1 N 0.42261(16) 0.72977(16) 0.79550(15) 0.0399(5) Uani 1 1 d . . . . .
N2 N 0.33727(16) 0.76784(17) 0.87523(15) 0.0403(5) Uani 1 1 d . . . . .
O1 O 0.56326(14) 0.53934(13) 0.69775(12) 0.0414(5) Uani 1 1 d . . . . .
O2 O 0.61399(18) 0.43242(15) 0.79201(13) 0.0580(6) Uani 1 1 d . . . . .
O3 O 0.62215(17) 0.49370(15) 0.42678(13) 0.0520(6) Uani 1 1 d D . . . .
O4 O 0.59823(14) 0.35717(14) 0.37115(12) 0.0434(5) Uani 1 1 d . . . . .
Co1 Co 0.500000 0.63707(3) 0.750000 0.03184(17) Uani 1 2 d S T P . .
H3A H 0.626(3) 0.515(3) 0.3818(19) 0.103(17) Uiso 1 1 d D . . . .

loop_
_atom_site_aniso_label
_atom_site_aniso_U_11
_atom_site_aniso_U_22
_atom_site_aniso_U_33
_atom_site_aniso_U_23
_atom_site_aniso_U_13
_atom_site_aniso_U_12
C1 0.0505(15) 0.0405(15) 0.0284(13) 0.0008(11) 0.0152(11) 0.0072(12)
C2 0.0447(14) 0.0446(16) 0.0277(13) -0.0012(11) 0.0156(11) 0.0044(12)
C3 0.0505(16) 0.0433(16) 0.0349(14) -0.0059(12) 0.0165(12) 0.0017(12)
C4 0.0502(15) 0.0414(15) 0.0359(14) -0.0004(12) 0.0166(12) 0.0040(12)
C5 0.0602(17) 0.0435(16) 0.0306(14) 0.0059(12) 0.0191(13) 0.0080(13)
C6 0.0497(15) 0.0433(15) 0.0281(13) -0.0001(11) 0.0161(11) 0.0074(12)
C7 0.0505(15) 0.0407(15) 0.0305(13) 0.0022(11) 0.0182(12) 0.0090(12)
C8 0.0414(14) 0.0496(16) 0.0285(13) 0.0001(12) 0.0141(11) 0.0030(12)
C9 0.073(2) 0.0393(16) 0.056(2) 0.0017(14) 0.0235(17) 0.0027(15)
C10 0.181(6) 0.051(2) 0.090(4) -0.006(2) 0.057(4) 0.016(3)
C11 0.134(5) 0.051(2) 0.088(4) 0.015(2) -0.008(3) 0.016(3)
C12 0.105(4) 0.066(3) 0.174(7) 0.010(3) 0.061(4) -0.017(3)
C13 0.074(2) 0.0501(18) 0.0529(19) 0.0125(15) 0.0401(17) 0.0119(16)
C14 0.078(2) 0.0494(18) 0.058(2) 0.0165(15) 0.0439(18) 0.0220(16)
C15 0.0477(15) 0.0489(16) 0.0367(14) 0.0027(12) 0.0254(12) 0.0112(12)
C16 0.0410(14) 0.0497(16) 0.0324(13) 0.0017(12) 0.0212(11) 0.0081(12)
C17 0.078(2) 0.092(3) 0.054(2) 0.027(2) 0.0399(19) 0.041(2)
C18 0.065(2) 0.098(3) 0.052(2) 0.021(2) 0.0348(18) 0.037(2)
N1 0.0455(13) 0.0464(13) 0.0347(12) -0.0014(10) 0.0227(10) 0.0022(10)
N2 0.0453(12) 0.0472(14) 0.0356(12) 0.0025(10) 0.0230(10) 0.0092(10)
O1 0.0598(12) 0.0395(10) 0.0328(10) 0.0013(8) 0.0260(9) 0.0083(9)
O2 0.0975(18) 0.0517(13) 0.0284(10) 0.0037(9) 0.0242(11) 0.0261(12)
O3 0.0798(15) 0.0513(13) 0.0286(11) 0.0000(9) 0.0216(10) -0.0119(11)
O4 0.0541(11) 0.0518(12) 0.0270(10) -0.0052(8) 0.0159(8) 0.0049(9)
Co1 0.0404(3) 0.0360(3) 0.0252(3) 0.000 0.0191(2) 0.000

loop_
_atom_type_symbol
_atom_type_description
_atom_type_scat_dispersion_real
_atom_type_scat_dispersion_imag
_atom_type_scat_source
C C 0.0033 0.0016 'International Tables Vol C Tables 4.2.6.8 and 6.1.1.4'
H H 0.0000 0.0000 'International Tables Vol C Tables 4.2.6.8 and 6.1.1.4'
N N 0.0061 0.0033 'International Tables Vol C Tables 4.2.6.8 and 6.1.1.4'
O O 0.0106 0.0060 'International Tables Vol C Tables 4.2.6.8 and 6.1.1.4'
Co Co 0.3494 0.9721 'International Tables Vol C Tables 4.2.6.8 and 6.1.1.4'

loop_
_geom_angle_atom_site_label_1
_geom_angle_atom_site_label_2
_geom_angle_atom_site_label_3
_geom_angle
_geom_angle_site_symmetry_1
_geom_angle_site_symmetry_3
C6 C1 C2 119.7(3) . .
C6 C1 H1 120.1 . .
C2 C1 H1 120.1 . .
C3 C2 C1 119.9(3) . .
C3 C2 C8 119.1(2) . .
C1 C2 C8 120.9(3) . .
C2 C3 C4 121.5(3) . .
C2 C3 H3 119.3 . .
C4 C3 H3 119.3 . .
C3 C4 C5 117.2(3) . .
C3 C4 C9 122.4(3) . .
C5 C4 C9 120.3(3) . .
C6 C5 C4 122.1(3) . .
C6 C5 H5 118.9 . .
C4 C5 H5 118.9 . .
C1 C6 C5 119.5(3) . .
C1 C6 C7 120.0(3) . .
C5 C6 C7 120.5(2) . .
O1 C7 O2 125.2(3) . .
O1 C7 C6 117.2(2) . .
O2 C7 C6 117.5(3) . .
O4 C8 O3 124.7(3) . .
O4 C8 C2 120.4(3) . .
O3 C8 C2 114.9(2) . .
C12 C9 C10 109.5(4) . .
C12 C9 C4 109.0(3) . .
C10 C9 C4 112.3(3) . .
C12 C9 C11 109.2(4) . .
C10 C9 C11 107.0(4) . .
C4 C9 C11 109.8(3) . .
C9 C10 H10A 109.5 . .
C9 C10 H10B 109.5 . .
H10A C10 H10B 109.5 . .
C9 C10 H10C 109.5 . .
H10A C10 H10C 109.5 . .
H10B C10 H10C 109.5 . .
C9 C11 H11A 109.5 . .
C9 C11 H11B 109.5 . .
H11A C11 H11B 109.5 . .
C9 C11 H11C 109.5 . .
H11A C11 H11C 109.5 . .
H11B C11 H11C 109.5 . .
C9 C12 H12A 109.5 . .
C9 C12 H12B 109.5 . .
H12A C12 H12B 109.5 . .
C9 C12 H12C 109.5 . .
H12A C12 H12C 109.5 . .
H12B C12 H12C 109.5 . .
C14 C13 N1 109.7(3) . .
C14 C13 H13 125.1 . .
N1 C13 H13 125.1 . .
C13 C14 N2 106.2(3) . .
C13 C14 H14 126.9 . .
N2 C14 H14 126.9 . .
N1 C15 N2 112.1(3) . .
N1 C15 H15 124.0 . .
N2 C15 H15 124.0 . .
C18 C16 C17 120.4(3) 7_567 .
C18 C16 N2 120.0(3) 7_567 .
C17 C16 N2 119.6(3) . .
C16 C17 C18 119.5(3) . .
C16 C17 H17 120.3 . .
C18 C17 H17 120.3 . .
C16 C18 C17 120.1(3) 7_567 .
C16 C18 H18 119.9 7_567 .
C17 C18 H18 119.9 . .
C15 N1 C13 105.3(2) . .
C15 N1 Co1 118.9(2) . .
C13 N1 Co1 134.9(2) . .
C15 N2 C14 106.7(2) . .
C15 N2 C16 124.8(2) . .
C14 N2 C16 128.3(2) . .
C7 O1 Co1 133.79(17) . .
C8 O3 H3A 117(4) . .
C8 O4 Co1 129.78(19) . 5_666
O1 Co1 O1 90.86(11) 2_656 .
O1 Co1 N1 173.86(9) 2_656 2_656
O1 Co1 N1 85.98(9) . 2_656
O1 Co1 N1 85.98(9) 2_656 .
O1 Co1 N1 173.86(9) . .
N1 Co1 N1 97.64(13) 2_656 .
O1 Co1 O4 84.79(8) 2_656 6_566
O1 Co1 O4 98.45(8) . 6_566
N1 Co1 O4 90.46(9) 2_656 6_566
N1 Co1 O4 86.51(9) . 6_566
O1 Co1 O4 98.45(8) 2_656 5_666
O1 Co1 O4 84.79(8) . 5_666
N1 Co1 O4 86.51(9) 2_656 5_666
N1 Co1 O4 90.46(9) . 5_666
O4 Co1 O4 175.41(11) 6_566 5_666

loop_
_geom_bond_atom_site_label_1
_geom_bond_atom_site_label_2
_geom_bond_distance
_geom_bond_site_symmetry_2
C1 C6 1.386(4) .
C1 C2 1.392(4) .
C1 H1 0.9300 .
C2 C3 1.391(4) .
C2 C8 1.491(4) .
C3 C4 1.393(4) .
C3 H3 0.9300 .
C4 C5 1.398(4) .
C4 C9 1.532(4) .
C5 C6 1.387(4) .
C5 H5 0.9300 .
C6 C7 1.501(4) .
C7 O1 1.251(3) .
C7 O2 1.255(3) .
C8 O4 1.228(3) .
C8 O3 1.290(4) .
C9 C12 1.514(6) .
C9 C10 1.519(6) .
C9 C11 1.532(6) .
C10 H10A 0.9600 .
C10 H10B 0.9600 .
C10 H10C 0.9600 .
C11 H11A 0.9600 .
C11 H11B 0.9600 .
C11 H11C 0.9600 .
C12 H12A 0.9600 .
C12 H12B 0.9600 .
C12 H12C 0.9600 .
C13 C14 1.354(4) .
C13 N1 1.375(4) .
C13 H13 0.9300 .
C14 N2 1.372(4) .
C14 H14 0.9300 .
C15 N1 1.311(3) .
C15 N2 1.342(4) .
C15 H15 0.9300 .
C16 C18 1.373(4) 7_567
C16 C17 1.373(4) .
C16 N2 1.430(3) .
C17 C18 1.392(5) .
C17 H17 0.9300 .
C18 H18 0.9300 .
N1 Co1 2.105(2) .
O1 Co1 2.0827(19) .
O3 H3A 0.839(19) .
O4 Co1 2.150(2) 5_666

loop_
_geom_hbond_atom_site_label_D
_geom_hbond_atom_site_label_H
_geom_hbond_atom_site_label_A
_geom_hbond_distance_DH
_geom_hbond_distance_HA
_geom_hbond_distance_DA
_geom_hbond_angle_DHA
_geom_hbond_site_symmetry_A
O3 H3A O2 0.839(19) 1.67(2) 2.492(3) 168(5) 6_565

loop_
_geom_torsion_atom_site_label_1
_geom_torsion_atom_site_label_2
_geom_torsion_atom_site_label_3
_geom_torsion_atom_site_label_4
_geom_torsion
_geom_torsion_site_symmetry_1
_geom_torsion_site_symmetry_2
_geom_torsion_site_symmetry_3
_geom_torsion_site_symmetry_4
C6 C1 C2 C3 0.5(4) . . . .
C6 C1 C2 C8 177.7(3) . . . .
C1 C2 C3 C4 -0.4(4) . . . .
C8 C2 C3 C4 -177.6(3) . . . .
C2 C3 C4 C5 -0.3(4) . . . .
C2 C3 C4 C9 179.5(3) . . . .
C3 C4 C5 C6 0.9(5) . . . .
C9 C4 C5 C6 -178.9(3) . . . .
C2 C1 C6 C5 0.0(4) . . . .
C2 C1 C6 C7 180.0(3) . . . .
C4 C5 C6 C1 -0.8(5) . . . .
C4 C5 C6 C7 179.3(3) . . . .
C1 C6 C7 O1 19.6(4) . . . .
C5 C6 C7 O1 -160.5(3) . . . .
C1 C6 C7 O2 -160.0(3) . . . .
C5 C6 C7 O2 20.0(4) . . . .
C3 C2 C8 O4 11.5(4) . . . .
C1 C2 C8 O4 -165.7(3) . . . .
C3 C2 C8 O3 -169.8(3) . . . .
C1 C2 C8 O3 13.0(4) . . . .
C3 C4 C9 C12 -114.7(4) . . . .
C5 C4 C9 C12 65.1(5) . . . .
C3 C4 C9 C10 6.8(5) . . . .
C5 C4 C9 C10 -173.4(4) . . . .
C3 C4 C9 C11 125.8(4) . . . .
C5 C4 C9 C11 -54.4(5) . . . .
N1 C13 C14 N2 0.3(4) . . . .
C18 C16 C17 C18 -0.8(7) 7_567 . . .
N2 C16 C17 C18 178.1(4) . . . .
C16 C17 C18 C16 0.8(7) . . . 7_567
N2 C15 N1 C13 -0.2(4) . . . .
N2 C15 N1 Co1 -170.99(19) . . . .
C14 C13 N1 C15 0.0(4) . . . .
C14 C13 N1 Co1 168.5(3) . . . .
N1 C15 N2 C14 0.4(4) . . . .
N1 C15 N2 C16 176.3(3) . . . .
C13 C14 N2 C15 -0.4(4) . . . .
C13 C14 N2 C16 -176.2(3) . . . .
C18 C16 N2 C15 30.7(5) 7_567 . . .
C17 C16 N2 C15 -148.2(4) . . . .
C18 C16 N2 C14 -154.2(4) 7_567 . . .
C17 C16 N2 C14 26.8(5) . . . .
O2 C7 O1 Co1 -24.4(5) . . . .
C6 C7 O1 Co1 156.1(2) . . . .
O3 C8 O4 Co1 -53.2(4) . . . 5_666
C2 C8 O4 Co1 125.4(2) . . . 5_666
